data_7241628
loop_
_publ_author_name
'Sahu, Amit Kumar'
'Said, Madhukar S.'
'Hingamire, Tejashri'
'Gaur, Megha'
'Khan, Abujunaid'
'Shanmugam, Dhanasekaran'
'Barvkar, Vitthal T.'
'Dharne, Mahesh S.'
'Bharde, Atul A.'
'Dastager, Syed G.'

_publ_section_title
;
 Approach to nigericin derivatives and their therapeutic potential
;
_journal_issue 70
_journal_name_full 'RSC Advances'
_journal_page_first 43085
_journal_page_last 43091
_journal_paper_doi 10.1039/D0RA05137C
_journal_volume 10
_journal_year 2020
_chemical_compound_source 'Streptomyces sp. DASNCL29'
_chemical_formula_moiety C40H68O11
_chemical_formula_sum 'C40 H66 O11'
_chemical_formula_weight 722.92
_chemical_name_systematic Nigericin
_chemical_properties_physical Air-sensitive,Moisture-sensitive,Hygroscopic
_space_group_crystal_system monoclinic
_space_group_IT_number 4
_space_group_name_Hall 'P 2yb'
_space_group_name_H-M_alt 'P 1 21 1'
_atom_sites_solution_hydrogens geom
_audit_creation_method SHELXL-2014/7
_audit_update_record
;
2019-08-09 deposited with the CCDC.	2020-11-12 downloaded from the CCDC.
;
_cell_angle_alpha 90
_cell_angle_beta 103.033(2)
_cell_angle_gamma 90
_cell_formula_units_Z 2
_cell_length_a 14.4690(8)
_cell_length_b 8.4950(5)
_cell_length_c 16.6496(10)
_cell_measurement_temperature 100(2)
_cell_volume 1993.8(2)
_computing_structure_refinement 'SHELXL-2014/7 (Sheldrick, 2014)'
_diffrn_ambient_temperature 100(2)
_diffrn_measured_fraction_theta_full 0.999
_diffrn_measured_fraction_theta_max 0.996
_diffrn_radiation_type MoK\a
_diffrn_radiation_wavelength 0.71073
_diffrn_reflns_av_R_equivalents 0.0851
_diffrn_reflns_av_unetI/netI 0.0403
_diffrn_reflns_Laue_measured_fraction_full 0.999
_diffrn_reflns_Laue_measured_fraction_max 0.996
_diffrn_reflns_limit_h_max 20
_diffrn_reflns_limit_h_min -20
_diffrn_reflns_limit_k_max 11
_diffrn_reflns_limit_k_min -11
_diffrn_reflns_limit_l_max 23
_diffrn_reflns_limit_l_min -23
_diffrn_reflns_number 109997
_diffrn_reflns_point_group_measured_fraction_full 0.999
_diffrn_reflns_point_group_measured_fraction_max 0.995
_diffrn_reflns_theta_full 25.242
_diffrn_reflns_theta_max 30.128
_diffrn_reflns_theta_min 2.117
_exptl_absorpt_coefficient_mu 0.086
_exptl_crystal_colour White
_exptl_crystal_density_diffrn 1.204
_exptl_crystal_F_000 788
_exptl_crystal_recrystallization_method 'Re-crystallisation from solvent: DCM:METHANOL'
_refine_diff_density_max 0.375
_refine_diff_density_min -0.243
_refine_diff_density_rms 0.045
_refine_ls_abs_structure_details
;
 Flack x determined using 4236 quotients [(I+)-(I-)]/[(I+)+(I-)]
 (Parsons, Flack and Wagner, Acta Cryst. B69 (2013) 249-259).
;
_refine_ls_abs_structure_Flack -0.3(3)
_refine_ls_extinction_method none
_refine_ls_goodness_of_fit_ref 1.046
_refine_ls_hydrogen_treatment constr
_refine_ls_matrix_type full
_refine_ls_number_parameters 473
_refine_ls_number_reflns 11702
_refine_ls_number_restraints 1
_refine_ls_restrained_S_all 1.046
_refine_ls_R_factor_all 0.0555
_refine_ls_R_factor_gt 0.0450
_refine_ls_shift/su_max 0.000
_refine_ls_shift/su_mean 0.000
_refine_ls_structure_factor_coef Fsqd
_refine_ls_weighting_details 'w=1/[\s^2^(Fo^2^)+(0.0465P)^2^+0.5841P] where P=(Fo^2^+2Fc^2^)/3'
_refine_ls_weighting_scheme calc
_refine_ls_wR_factor_gt 0.1019
_refine_ls_wR_factor_ref 0.1077
_reflns_Friedel_coverage 0.880
_reflns_Friedel_fraction_full 0.999
_reflns_Friedel_fraction_max 0.993
_reflns_number_gt 10305
_reflns_number_total 11702
_reflns_threshold_expression 'I > 2\s(I)'
_cod_data_source_file d0ra05137c2.cif
_cod_data_source_block DKS29
_cod_original_sg_symbol_H-M 'P 21'
_cod_database_code 7241628
_shelx_shelxl_version_number 2014/7
_shelx_space_group_comment
;
The symmetry employed for this shelxl refinement is uniquely defined
by the following loop, which should always be used as a source of
symmetry information in preference to the above space-group names.
They are only intended as comments.
;

loop_
_space_group_symop_operation_xyz
'x, y, z'
'-x, y+1/2, -z'

loop_
_atom_site_label
_atom_site_type_symbol
_atom_site_fract_x
_atom_site_fract_y
_atom_site_fract_z
_atom_site_U_iso_or_equiv
_atom_site_adp_type
_atom_site_occupancy
_atom_site_site_symmetry_order
_atom_site_calc_flag
_atom_site_refinement_flags_posn
_atom_site_refinement_flags_adp
_atom_site_refinement_flags_occupancy
_atom_site_disorder_assembly
_atom_site_disorder_group
O1 O 0.82463(11) 0.6939(2) 0.60460(10) 0.0248(3) Uani 1 1 d . . . . .
H1 H 0.8332 0.6816 0.6558 0.037 Uiso 1 1 calc R U . . .
O2 O 0.85902(10) 0.41970(18) 0.48393(9) 0.0173(3) Uani 1 1 d . . . . .
O3 O 0.62145(11) 0.30138(19) 0.58887(9) 0.0190(3) Uani 1 1 d . . . . .
O4 O 0.64978(10) 0.44761(17) 0.71047(9) 0.0166(3) Uani 1 1 d . . . . .
O5 O 0.51979(11) 0.52476(18) 0.81710(10) 0.0183(3) Uani 1 1 d . . . . .
O6 O 0.31914(11) 0.6284(2) 0.90443(10) 0.0262(4) Uani 1 1 d . . . . .
O7 O 0.98129(11) 0.6520(2) 0.63057(11) 0.0276(4) Uani 1 1 d . . . . .
O8 O 0.06507(10) 0.58429(19) 0.85798(10) 0.0193(3) Uani 1 1 d . . . . .
O9 O -0.01803(11) 0.7904(2) 0.78105(10) 0.0225(3) Uani 1 1 d . . . . .
H9 H -0.0153 0.7478 0.7361 0.034 Uiso 1 1 calc R U . . .
O10 O -0.17900(11) 0.6122(2) 0.75861(11) 0.0240(3) Uani 1 1 d . . . . .
H10 H -0.2217 0.5432 0.7500 0.036 Uiso 1 1 calc R U . . .
O11 O 0.82232(12) 0.2248(2) 0.75403(11) 0.0266(4) Uani 1 1 d . . . . .
C1 C 0.90636(15) 0.6750(3) 0.58220(14) 0.0197(4) Uani 1 1 d . . . . .
C2 C 0.89603(15) 0.6882(3) 0.49032(14) 0.0193(4) Uani 1 1 d . . . . .
H2 H 0.9588 0.6639 0.4776 0.023 Uiso 1 1 calc R U . . .
C3 C 0.82414(15) 0.5666(2) 0.44660(13) 0.0169(4) Uani 1 1 d . . . . .
H3 H 0.7615 0.5892 0.4601 0.020 Uiso 1 1 calc R U . . .
C4 C 0.79915(15) 0.2861(3) 0.45571(14) 0.0188(4) Uani 1 1 d . . . . .
H4 H 0.8346 0.1901 0.4803 0.023 Uiso 1 1 calc R U . . .
C5 C 0.70629(16) 0.2896(3) 0.48489(14) 0.0198(4) Uani 1 1 d . . . . .
H5A H 0.6719 0.3874 0.4643 0.024 Uiso 1 1 calc R U . . .
H5B H 0.6666 0.1999 0.4595 0.024 Uiso 1 1 calc R U . . .
C6 C 0.71667(15) 0.2818(3) 0.57764(13) 0.0184(4) Uani 1 1 d . . . . .
H6 H 0.7579 0.3697 0.6051 0.022 Uiso 1 1 calc R U . . .
C7 C 0.61083(15) 0.3054(3) 0.67159(13) 0.0179(4) Uani 1 1 d . . . . .
C8 C 0.57882(14) 0.5746(3) 0.69442(13) 0.0168(4) Uani 1 1 d . . . . .
C9 C 0.57114(15) 0.6353(3) 0.77883(13) 0.0171(4) Uani 1 1 d . . . . .
H9A H 0.6366 0.6463 0.8141 0.020 Uiso 1 1 calc R U . . .
C10 C 0.47280(15) 0.6063(3) 0.87349(13) 0.0177(4) Uani 1 1 d . . . . .
C11 C 0.36596(15) 0.5813(3) 0.84093(13) 0.0179(4) Uani 1 1 d . . . . .
H11 H 0.3453 0.6568 0.7942 0.021 Uiso 1 1 calc R U . . .
C12 C 0.22821(15) 0.5528(3) 0.89169(14) 0.0208(4) Uani 1 1 d . . . . .
H12 H 0.2271 0.4827 0.9397 0.025 Uiso 1 1 calc R U . . .
C13 C 0.14998(14) 0.6755(3) 0.88415(13) 0.0194(4) Uani 1 1 d . . . . .
H13 H 0.1551 0.7516 0.8395 0.023 Uiso 1 1 calc R U . . .
C14 C 0.14780(16) 0.7672(3) 0.96282(14) 0.0225(4) Uani 1 1 d . . . . .
H14 H 0.1519 0.6898 1.0087 0.027 Uiso 1 1 calc R U . . .
C15 C 0.05321(17) 0.8555(3) 0.95195(16) 0.0249(5) Uani 1 1 d . . . . .
H15A H 0.0483 0.8999 1.0058 0.030 Uiso 1 1 calc R U . . .
H15B H 0.0528 0.9444 0.9135 0.030 Uiso 1 1 calc R U . . .
C16 C -0.03326(17) 0.7521(3) 0.91916(15) 0.0247(5) Uani 1 1 d . . . . .
H16 H -0.0334 0.6670 0.9606 0.030 Uiso 1 1 calc R U . . .
C17 C -0.12588(19) 0.8441(4) 0.91013(19) 0.0361(6) Uani 1 1 d . . . . .
H17A H -0.1299 0.8876 0.9638 0.054 Uiso 1 1 calc R U . . .
H17B H -0.1798 0.7736 0.8902 0.054 Uiso 1 1 calc R U . . .
H17C H -0.1274 0.9302 0.8707 0.054 Uiso 1 1 calc R U . . .
C18 C 0.81034(16) 0.5620(3) 0.35255(14) 0.0206(4) Uani 1 1 d . . . . .
H18 H 0.7774 0.6613 0.3298 0.025 Uiso 1 1 calc R U . . .
C19 C 0.74446(17) 0.4233(3) 0.31932(14) 0.0227(4) Uani 1 1 d . . . . .
H19A H 0.6803 0.4441 0.3286 0.027 Uiso 1 1 calc R U . . .
H19B H 0.7391 0.4127 0.2592 0.027 Uiso 1 1 calc R U . . .
C20 C 0.78303(17) 0.2706(3) 0.36240(14) 0.0214(4) Uani 1 1 d . . . . .
H20A H 0.7375 0.1842 0.3431 0.026 Uiso 1 1 calc R U . . .
H20B H 0.8437 0.2435 0.3477 0.026 Uiso 1 1 calc R U . . .
C21 C 0.50397(15) 0.3204(3) 0.66542(14) 0.0195(4) Uani 1 1 d . . . . .
H21 H 0.4912 0.2995 0.7210 0.023 Uiso 1 1 calc R U . . .
C22 C 0.44192(18) 0.2113(4) 0.60338(17) 0.0315(6) Uani 1 1 d . . . . .
H22A H 0.3754 0.2246 0.6061 0.047 Uiso 1 1 calc R U . . .
H22B H 0.4612 0.1019 0.6163 0.047 Uiso 1 1 calc R U . . .
H22C H 0.4491 0.2371 0.5478 0.047 Uiso 1 1 calc R U . . .
C23 C 0.48812(15) 0.4954(3) 0.64613(14) 0.0204(4) Uani 1 1 d . . . . .
H23A H 0.4319 0.5346 0.6646 0.025 Uiso 1 1 calc R U . . .
H23B H 0.4791 0.5153 0.5863 0.025 Uiso 1 1 calc R U . . .
C24 C 0.51879(16) 0.7901(3) 0.78057(14) 0.0211(4) Uani 1 1 d . . . . .
H24A H 0.4605 0.7952 0.7361 0.025 Uiso 1 1 calc R U . . .
H24B H 0.5597 0.8815 0.7760 0.025 Uiso 1 1 calc R U . . .
C25 C 0.49579(16) 0.7815(3) 0.86529(14) 0.0216(4) Uani 1 1 d . . . . .
H25A H 0.4406 0.8486 0.8680 0.026 Uiso 1 1 calc R U . . .
H25B H 0.5508 0.8142 0.9091 0.026 Uiso 1 1 calc R U . . .
C26 C 0.51147(17) 0.5449(3) 0.96039(14) 0.0243(5) Uani 1 1 d . . . . .
H26A H 0.5009 0.4311 0.9617 0.036 Uiso 1 1 calc R U . . .
H26B H 0.4789 0.5973 0.9986 0.036 Uiso 1 1 calc R U . . .
H26C H 0.5796 0.5667 0.9769 0.036 Uiso 1 1 calc R U . . .
C27 C 0.32351(15) 0.4203(3) 0.81050(14) 0.0205(4) Uani 1 1 d . . . . .
H27 H 0.3279 0.4039 0.7520 0.025 Uiso 1 1 calc R U . . .
C28 C 0.36420(18) 0.2777(3) 0.86202(17) 0.0278(5) Uani 1 1 d . . . . .
H28A H 0.3592 0.2936 0.9192 0.042 Uiso 1 1 calc R U . . .
H28B H 0.4310 0.2644 0.8603 0.042 Uiso 1 1 calc R U . . .
H28C H 0.3285 0.1833 0.8397 0.042 Uiso 1 1 calc R U . . .
C29 C 0.21952(16) 0.4515(3) 0.81380(15) 0.0224(4) Uani 1 1 d . . . . .
H29A H 0.1856 0.5089 0.7641 0.027 Uiso 1 1 calc R U . . .
H29B H 0.1857 0.3518 0.8185 0.027 Uiso 1 1 calc R U . . .
C30 C -0.02080(15) 0.6735(3) 0.84005(14) 0.0197(4) Uani 1 1 d . . . . .
C31 C -0.09274(15) 0.5450(3) 0.80438(15) 0.0227(4) Uani 1 1 d . . . . .
H31A H -0.0655 0.4754 0.7680 0.027 Uiso 1 1 calc R U . . .
H31B H -0.1061 0.4801 0.8498 0.027 Uiso 1 1 calc R U . . .
C32 C 0.23053(18) 0.8824(3) 0.98723(17) 0.0298(5) Uani 1 1 d . . . . .
H32A H 0.2904 0.8238 0.9996 0.045 Uiso 1 1 calc R U . . .
H32B H 0.2239 0.9418 1.0361 0.045 Uiso 1 1 calc R U . . .
H32C H 0.2303 0.9554 0.9416 0.045 Uiso 1 1 calc R U . . .
C33 C 0.61389(15) 0.7033(3) 0.64560(15) 0.0210(4) Uani 1 1 d . . . . .
H33A H 0.6694 0.7546 0.6803 0.031 Uiso 1 1 calc R U . . .
H33B H 0.5635 0.7812 0.6278 0.031 Uiso 1 1 calc R U . . .
H33C H 0.6314 0.6573 0.5971 0.031 Uiso 1 1 calc R U . . .
C34 C 0.65697(16) 0.1618(3) 0.72121(14) 0.0204(4) Uani 1 1 d . . . . .
H34 H 0.6150 0.0703 0.7001 0.025 Uiso 1 1 calc R U . . .
C35 C 0.65862(18) 0.1729(3) 0.81308(15) 0.0256(5) Uani 1 1 d . . . . .
H35A H 0.6878 0.0778 0.8411 0.038 Uiso 1 1 calc R U . . .
H35B H 0.5936 0.1827 0.8205 0.038 Uiso 1 1 calc R U . . .
H35C H 0.6955 0.2653 0.8366 0.038 Uiso 1 1 calc R U . . .
C36 C 0.75422(17) 0.1199(3) 0.70691(15) 0.0235(5) Uani 1 1 d . . . . .
H36 H 0.7702 0.0104 0.7274 0.028 Uiso 1 1 calc R U . . .
C37 C 0.7544(2) 0.1250(3) 0.61543(16) 0.0271(5) Uani 1 1 d . . . . .
H37A H 0.8198 0.1091 0.6083 0.033 Uiso 1 1 calc R U . . .
H37B H 0.7145 0.0385 0.5865 0.033 Uiso 1 1 calc R U . . .
C38 C 0.9162(2) 0.1755(4) 0.7585(3) 0.0545(10) Uani 1 1 d . . . . .
H38A H 0.9185 0.0603 0.7569 0.082 Uiso 1 1 calc R U . . .
H38B H 0.9571 0.2133 0.8100 0.082 Uiso 1 1 calc R U . . .
H38C H 0.9385 0.2186 0.7116 0.082 Uiso 1 1 calc R U . . .
C39 C 0.90388(18) 0.5531(3) 0.32490(16) 0.0282(5) Uani 1 1 d . . . . .
H39A H 0.9391 0.6516 0.3390 0.042 Uiso 1 1 calc R U . . .
H39B H 0.8909 0.5370 0.2651 0.042 Uiso 1 1 calc R U . . .
H39C H 0.9417 0.4651 0.3528 0.042 Uiso 1 1 calc R U . . .
C40 C 0.86848(19) 0.8570(3) 0.46182(17) 0.0268(5) Uani 1 1 d . . . . .
H40A H 0.8056 0.8813 0.4712 0.040 Uiso 1 1 calc R U . . .
H40B H 0.8672 0.8667 0.4029 0.040 Uiso 1 1 calc R U . . .
H40C H 0.9151 0.9307 0.4931 0.040 Uiso 1 1 calc R U . . .

loop_
_atom_site_aniso_label
_atom_site_aniso_U_11
_atom_site_aniso_U_22
_atom_site_aniso_U_33
_atom_site_aniso_U_23
_atom_site_aniso_U_13
_atom_site_aniso_U_12
O1 0.0198(7) 0.0308(9) 0.0249(8) -0.0033(7) 0.0076(6) 0.0017(7)
O2 0.0167(7) 0.0131(7) 0.0222(7) -0.0008(6) 0.0048(6) 0.0004(6)
O3 0.0187(7) 0.0201(7) 0.0199(7) -0.0021(6) 0.0076(6) -0.0033(6)
O4 0.0133(6) 0.0138(7) 0.0226(7) -0.0029(6) 0.0039(5) -0.0012(5)
O5 0.0193(7) 0.0165(7) 0.0215(8) 0.0001(6) 0.0098(6) 0.0002(6)
O6 0.0152(7) 0.0367(10) 0.0281(9) -0.0109(7) 0.0079(6) -0.0042(7)
O7 0.0182(7) 0.0344(10) 0.0296(9) -0.0053(7) 0.0038(6) -0.0015(7)
O8 0.0133(7) 0.0178(7) 0.0258(8) -0.0001(6) 0.0027(6) -0.0020(6)
O9 0.0233(8) 0.0200(8) 0.0230(8) 0.0009(6) 0.0024(6) -0.0008(7)
O10 0.0160(7) 0.0251(9) 0.0294(9) -0.0002(7) 0.0021(6) -0.0039(6)
O11 0.0205(8) 0.0216(8) 0.0374(10) 0.0023(7) 0.0057(7) 0.0047(6)
C1 0.0164(9) 0.0141(9) 0.0291(11) -0.0052(8) 0.0059(8) -0.0029(8)
C2 0.0159(9) 0.0154(9) 0.0281(11) -0.0030(8) 0.0079(8) -0.0006(8)
C3 0.0159(9) 0.0135(9) 0.0218(10) 0.0003(8) 0.0055(7) 0.0017(7)
C4 0.0202(10) 0.0143(9) 0.0232(10) -0.0030(8) 0.0078(8) -0.0012(8)
C5 0.0208(10) 0.0175(10) 0.0220(10) -0.0035(8) 0.0070(8) -0.0033(8)
C6 0.0199(9) 0.0156(10) 0.0217(10) -0.0006(8) 0.0089(8) -0.0002(8)
C7 0.0187(9) 0.0154(9) 0.0206(10) -0.0028(8) 0.0069(8) -0.0045(8)
C8 0.0137(9) 0.0158(9) 0.0216(10) 0.0015(8) 0.0056(7) 0.0009(8)
C9 0.0161(9) 0.0150(9) 0.0208(10) 0.0000(8) 0.0055(7) -0.0027(7)
C10 0.0164(9) 0.0181(10) 0.0195(10) -0.0024(8) 0.0058(7) -0.0001(8)
C11 0.0166(9) 0.0199(10) 0.0175(10) -0.0002(8) 0.0045(7) 0.0009(8)
C12 0.0164(9) 0.0244(11) 0.0221(10) 0.0010(9) 0.0055(8) 0.0001(8)
C13 0.0157(9) 0.0217(10) 0.0198(10) 0.0009(8) 0.0023(7) -0.0019(8)
C14 0.0199(10) 0.0251(12) 0.0211(10) -0.0025(9) 0.0019(8) -0.0016(9)
C15 0.0248(11) 0.0238(11) 0.0258(12) -0.0049(9) 0.0049(9) 0.0008(9)
C16 0.0207(10) 0.0276(12) 0.0268(12) -0.0010(9) 0.0072(9) 0.0027(9)
C17 0.0236(12) 0.0462(17) 0.0394(15) -0.0132(13) 0.0088(10) 0.0060(12)
C18 0.0225(10) 0.0180(10) 0.0227(10) 0.0020(8) 0.0075(8) 0.0023(8)
C19 0.0224(10) 0.0248(11) 0.0210(11) -0.0020(9) 0.0050(8) -0.0006(9)
C20 0.0245(10) 0.0177(10) 0.0232(11) -0.0056(8) 0.0080(8) -0.0022(8)
C21 0.0156(9) 0.0228(11) 0.0208(10) -0.0028(8) 0.0051(8) -0.0055(8)
C22 0.0240(11) 0.0374(14) 0.0332(13) -0.0111(11) 0.0066(10) -0.0159(11)
C23 0.0141(9) 0.0266(11) 0.0211(10) -0.0001(9) 0.0051(8) -0.0012(8)
C24 0.0231(10) 0.0142(9) 0.0280(11) -0.0018(9) 0.0102(8) -0.0020(8)
C25 0.0200(10) 0.0187(10) 0.0269(11) -0.0043(9) 0.0069(8) -0.0001(8)
C26 0.0222(10) 0.0311(12) 0.0185(10) 0.0001(9) 0.0023(8) 0.0005(9)
C27 0.0197(10) 0.0203(10) 0.0223(10) -0.0010(9) 0.0065(8) -0.0008(9)
C28 0.0256(11) 0.0200(11) 0.0380(14) 0.0028(10) 0.0078(10) -0.0004(9)
C29 0.0199(10) 0.0222(11) 0.0253(11) -0.0017(9) 0.0057(8) -0.0027(8)
C30 0.0150(9) 0.0209(10) 0.0225(10) 0.0022(8) 0.0026(7) 0.0005(8)
C31 0.0159(9) 0.0224(11) 0.0287(11) 0.0008(9) 0.0029(8) -0.0019(8)
C32 0.0254(12) 0.0296(13) 0.0327(13) -0.0073(10) 0.0029(10) -0.0049(10)
C33 0.0181(9) 0.0194(10) 0.0271(11) 0.0047(9) 0.0085(8) 0.0006(8)
C34 0.0248(10) 0.0145(10) 0.0235(11) 0.0004(8) 0.0086(8) -0.0022(8)
C35 0.0312(12) 0.0242(12) 0.0228(11) 0.0020(9) 0.0089(9) 0.0001(10)
C36 0.0291(11) 0.0142(10) 0.0293(12) 0.0022(9) 0.0109(9) 0.0037(9)
C37 0.0392(13) 0.0164(11) 0.0301(12) 0.0022(9) 0.0171(10) 0.0067(10)
C38 0.0244(13) 0.0260(15) 0.114(3) 0.0032(17) 0.0172(16) 0.0089(12)
C39 0.0292(12) 0.0301(13) 0.0294(12) -0.0015(10) 0.0153(10) -0.0034(10)
C40 0.0328(13) 0.0139(10) 0.0352(14) -0.0008(9) 0.0108(10) -0.0022(9)

loop_
_atom_type_symbol
_atom_type_description
_atom_type_scat_dispersion_real
_atom_type_scat_dispersion_imag
_atom_type_scat_source
C C 0.0033 0.0016 'International Tables Vol C Tables 4.2.6.8 and 6.1.1.4'
H H 0.0000 0.0000 'International Tables Vol C Tables 4.2.6.8 and 6.1.1.4'
O O 0.0106 0.0060 'International Tables Vol C Tables 4.2.6.8 and 6.1.1.4'

loop_
_geom_angle_atom_site_label_1
_geom_angle_atom_site_label_2
_geom_angle_atom_site_label_3
_geom_angle
_geom_angle_site_symmetry_1
_geom_angle_site_symmetry_3
_geom_angle_publ_flag
C1 O1 H1 109.5 . . ?
C3 O2 C4 114.67(16) . . ?
C7 O3 C6 116.38(16) . . ?
C7 O4 C8 110.51(15) . . ?
C9 O5 C10 109.88(16) . . ?
C11 O6 C12 109.61(16) . . ?
C30 O8 C13 114.96(17) . . ?
C30 O9 H9 109.5 . . ?
C31 O10 H10 109.5 . . ?
C38 O11 C36 112.4(2) . . ?
O7 C1 O1 123.6(2) . . ?
O7 C1 C2 123.7(2) . . ?
O1 C1 C2 112.67(18) . . ?
C1 C2 C3 109.51(17) . . ?
C1 C2 C40 110.05(19) . . ?
C3 C2 C40 112.50(18) . . ?
C1 C2 H2 108.2 . . ?
C3 C2 H2 108.2 . . ?
C40 C2 H2 108.2 . . ?
O2 C3 C2 104.27(16) . . ?
O2 C3 C18 111.85(17) . . ?
C2 C3 C18 114.93(18) . . ?
O2 C3 H3 108.5 . . ?
C2 C3 H3 108.5 . . ?
C18 C3 H3 108.5 . . ?
O2 C4 C20 110.05(17) . . ?
O2 C4 C5 112.82(17) . . ?
C20 C4 C5 112.47(18) . . ?
O2 C4 H4 107.0 . . ?
C20 C4 H4 107.0 . . ?
C5 C4 H4 107.0 . . ?
C6 C5 C4 115.46(18) . . ?
C6 C5 H5A 108.4 . . ?
C4 C5 H5A 108.4 . . ?
C6 C5 H5B 108.4 . . ?
C4 C5 H5B 108.4 . . ?
H5A C5 H5B 107.5 . . ?
O3 C6 C5 104.40(17) . . ?
O3 C6 C37 108.18(18) . . ?
C5 C6 C37 113.75(19) . . ?
O3 C6 H6 110.1 . . ?
C5 C6 H6 110.1 . . ?
C37 C6 H6 110.1 . . ?
O3 C7 O4 110.05(17) . . ?
O3 C7 C21 105.39(17) . . ?
O4 C7 C21 104.47(17) . . ?
O3 C7 C34 111.88(18) . . ?
O4 C7 C34 110.41(17) . . ?
C21 C7 C34 114.27(18) . . ?
O4 C8 C33 108.77(16) . . ?
O4 C8 C9 105.87(16) . . ?
C33 C8 C9 110.66(18) . . ?
O4 C8 C23 104.71(17) . . ?
C33 C8 C23 112.70(18) . . ?
C9 C8 C23 113.61(17) . . ?
O5 C9 C24 104.34(16) . . ?
O5 C9 C8 109.95(17) . . ?
C24 C9 C8 116.75(18) . . ?
O5 C9 H9A 108.5 . . ?
C24 C9 H9A 108.5 . . ?
C8 C9 H9A 108.5 . . ?
O5 C10 C26 109.01(18) . . ?
O5 C10 C11 106.68(16) . . ?
C26 C10 C11 114.47(18) . . ?
O5 C10 C25 105.19(17) . . ?
C26 C10 C25 112.07(19) . . ?
C11 C10 C25 108.88(18) . . ?
O6 C11 C10 107.86(16) . . ?
O6 C11 C27 105.70(17) . . ?
C10 C11 C27 122.37(18) . . ?
O6 C11 H11 106.7 . . ?
C10 C11 H11 106.7 . . ?
C27 C11 H11 106.7 . . ?
O6 C12 C13 110.19(19) . . ?
O6 C12 C29 105.83(17) . . ?
C13 C12 C29 113.30(18) . . ?
O6 C12 H12 109.1 . . ?
C13 C12 H12 109.1 . . ?
C29 C12 H12 109.1 . . ?
O8 C13 C12 103.00(18) . . ?
O8 C13 C14 110.70(17) . . ?
C12 C13 C14 115.86(18) . . ?
O8 C13 H13 109.0 . . ?
C12 C13 H13 109.0 . . ?
C14 C13 H13 109.0 . . ?
C32 C14 C13 112.8(2) . . ?
C32 C14 C15 110.0(2) . . ?
C13 C14 C15 109.73(18) . . ?
C32 C14 H14 108.0 . . ?
C13 C14 H14 108.0 . . ?
C15 C14 H14 108.0 . . ?
C16 C15 C14 113.5(2) . . ?
C16 C15 H15A 108.9 . . ?
C14 C15 H15A 108.9 . . ?
C16 C15 H15B 108.9 . . ?
C14 C15 H15B 108.9 . . ?
H15A C15 H15B 107.7 . . ?
C30 C16 C15 108.33(19) . . ?
C30 C16 C17 114.3(2) . . ?
C15 C16 C17 111.8(2) . . ?
C30 C16 H16 107.4 . . ?
C15 C16 H16 107.4 . . ?
C17 C16 H16 107.4 . . ?
C16 C17 H17A 109.5 . . ?
C16 C17 H17B 109.5 . . ?
H17A C17 H17B 109.5 . . ?
C16 C17 H17C 109.5 . . ?
H17A C17 H17C 109.5 . . ?
H17B C17 H17C 109.5 . . ?
C39 C18 C3 112.89(19) . . ?
C39 C18 C19 111.93(19) . . ?
C3 C18 C19 108.33(18) . . ?
C39 C18 H18 107.8 . . ?
C3 C18 H18 107.8 . . ?
C19 C18 H18 107.8 . . ?
C20 C19 C18 110.54(18) . . ?
C20 C19 H19A 109.5 . . ?
C18 C19 H19A 109.5 . . ?
C20 C19 H19B 109.5 . . ?
C18 C19 H19B 109.5 . . ?
H19A C19 H19B 108.1 . . ?
C4 C20 C19 111.21(18) . . ?
C4 C20 H20A 109.4 . . ?
C19 C20 H20A 109.4 . . ?
C4 C20 H20B 109.4 . . ?
C19 C20 H20B 109.4 . . ?
H20A C20 H20B 108.0 . . ?
C22 C21 C23 114.4(2) . . ?
C22 C21 C7 115.29(19) . . ?
C23 C21 C7 101.32(17) . . ?
C22 C21 H21 108.5 . . ?
C23 C21 H21 108.5 . . ?
C7 C21 H21 108.5 . . ?
C21 C22 H22A 109.5 . . ?
C21 C22 H22B 109.5 . . ?
H22A C22 H22B 109.5 . . ?
C21 C22 H22C 109.5 . . ?
H22A C22 H22C 109.5 . . ?
H22B C22 H22C 109.5 . . ?
C21 C23 C8 104.28(18) . . ?
C21 C23 H23A 110.9 . . ?
C8 C23 H23A 110.9 . . ?
C21 C23 H23B 110.9 . . ?
C8 C23 H23B 110.9 . . ?
H23A C23 H23B 108.9 . . ?
C9 C24 C25 100.95(18) . . ?
C9 C24 H24A 111.6 . . ?
C25 C24 H24A 111.6 . . ?
C9 C24 H24B 111.6 . . ?
C25 C24 H24B 111.6 . . ?
H24A C24 H24B 109.4 . . ?
C24 C25 C10 103.04(18) . . ?
C24 C25 H25A 111.2 . . ?
C10 C25 H25A 111.2 . . ?
C24 C25 H25B 111.2 . . ?
C10 C25 H25B 111.2 . . ?
H25A C25 H25B 109.1 . . ?
C10 C26 H26A 109.5 . . ?
C10 C26 H26B 109.5 . . ?
H26A C26 H26B 109.5 . . ?
C10 C26 H26C 109.5 . . ?
H26A C26 H26C 109.5 . . ?
H26B C26 H26C 109.5 . . ?
C28 C27 C11 116.54(19) . . ?
C28 C27 C29 111.9(2) . . ?
C11 C27 C29 98.96(18) . . ?
C28 C27 H27 109.6 . . ?
C11 C27 H27 109.6 . . ?
C29 C27 H27 109.6 . . ?
C27 C28 H28A 109.5 . . ?
C27 C28 H28B 109.5 . . ?
H28A C28 H28B 109.5 . . ?
C27 C28 H28C 109.5 . . ?
H28A C28 H28C 109.5 . . ?
H28B C28 H28C 109.5 . . ?
C12 C29 C27 103.39(18) . . ?
C12 C29 H29A 111.1 . . ?
C27 C29 H29A 111.1 . . ?
C12 C29 H29B 111.1 . . ?
C27 C29 H29B 111.1 . . ?
H29A C29 H29B 109.0 . . ?
O9 C30 O8 111.15(17) . . ?
O9 C30 C16 108.79(19) . . ?
O8 C30 C16 108.60(17) . . ?
O9 C30 C31 110.90(18) . . ?
O8 C30 C31 100.73(18) . . ?
C16 C30 C31 116.42(19) . . ?
O10 C31 C30 110.98(19) . . ?
O10 C31 H31A 109.4 . . ?
C30 C31 H31A 109.4 . . ?
O10 C31 H31B 109.4 . . ?
C30 C31 H31B 109.4 . . ?
H31A C31 H31B 108.0 . . ?
C14 C32 H32A 109.5 . . ?
C14 C32 H32B 109.5 . . ?
H32A C32 H32B 109.5 . . ?
C14 C32 H32C 109.5 . . ?
H32A C32 H32C 109.5 . . ?
H32B C32 H32C 109.5 . . ?
C8 C33 H33A 109.5 . . ?
C8 C33 H33B 109.5 . . ?
H33A C33 H33B 109.5 . . ?
C8 C33 H33C 109.5 . . ?
H33A C33 H33C 109.5 . . ?
H33B C33 H33C 109.5 . . ?
C36 C34 C35 111.41(19) . . ?
C36 C34 C7 113.97(18) . . ?
C35 C34 C7 113.31(19) . . ?
C36 C34 H34 105.8 . . ?
C35 C34 H34 105.8 . . ?
C7 C34 H34 105.8 . . ?
C34 C35 H35A 109.5 . . ?
C34 C35 H35B 109.5 . . ?
H35A C35 H35B 109.5 . . ?
C34 C35 H35C 109.5 . . ?
H35A C35 H35C 109.5 . . ?
H35B C35 H35C 109.5 . . ?
O11 C36 C34 108.43(18) . . ?
O11 C36 C37 112.1(2) . . ?
C34 C36 C37 111.1(2) . . ?
O11 C36 H36 108.4 . . ?
C34 C36 H36 108.4 . . ?
C37 C36 H36 108.4 . . ?
C6 C37 C36 110.91(19) . . ?
C6 C37 H37A 109.5 . . ?
C36 C37 H37A 109.5 . . ?
C6 C37 H37B 109.5 . . ?
C36 C37 H37B 109.5 . . ?
H37A C37 H37B 108.0 . . ?
O11 C38 H38A 109.5 . . ?
O11 C38 H38B 109.5 . . ?
H38A C38 H38B 109.5 . . ?
O11 C38 H38C 109.5 . . ?
H38A C38 H38C 109.5 . . ?
H38B C38 H38C 109.5 . . ?
C18 C39 H39A 109.5 . . ?
C18 C39 H39B 109.5 . . ?
H39A C39 H39B 109.5 . . ?
C18 C39 H39C 109.5 . . ?
H39A C39 H39C 109.5 . . ?
H39B C39 H39C 109.5 . . ?
C2 C40 H40A 109.5 . . ?
C2 C40 H40B 109.5 . . ?
H40A C40 H40B 109.5 . . ?
C2 C40 H40C 109.5 . . ?
H40A C40 H40C 109.5 . . ?
H40B C40 H40C 109.5 . . ?

loop_
_geom_bond_atom_site_label_1
_geom_bond_atom_site_label_2
_geom_bond_distance
_geom_bond_site_symmetry_2
_geom_bond_publ_flag
O1 C1 1.327(3) . ?
O1 H1 0.8400 . ?
O2 C3 1.434(3) . ?
O2 C4 1.441(3) . ?
O3 C7 1.420(3) . ?
O3 C6 1.441(3) . ?
O4 C7 1.425(3) . ?
O4 C8 1.471(3) . ?
O5 C9 1.433(3) . ?
O5 C10 1.453(3) . ?
O6 C11 1.435(3) . ?
O6 C12 1.436(3) . ?
O7 C1 1.212(3) . ?
O8 C30 1.428(3) . ?
O8 C13 1.435(3) . ?
O9 C30 1.404(3) . ?
O9 H9 0.8400 . ?
O10 C31 1.427(3) . ?
O10 H10 0.8400 . ?
O11 C38 1.408(3) . ?
O11 C36 1.426(3) . ?
C1 C2 1.507(3) . ?
C2 C3 1.529(3) . ?
C2 C40 1.534(3) . ?
C2 H2 1.0000 . ?
C3 C18 1.534(3) . ?
C3 H3 1.0000 . ?
C4 C20 1.524(3) . ?
C4 C5 1.528(3) . ?
C4 H4 1.0000 . ?
C5 C6 1.519(3) . ?
C5 H5A 0.9900 . ?
C5 H5B 0.9900 . ?
C6 C37 1.521(3) . ?
C6 H6 1.0000 . ?
C7 C21 1.532(3) . ?
C7 C34 1.539(3) . ?
C8 C33 1.517(3) . ?
C8 C9 1.525(3) . ?
C8 C23 1.531(3) . ?
C9 C24 1.521(3) . ?
C9 H9A 1.0000 . ?
C10 C26 1.521(3) . ?
C10 C11 1.533(3) . ?
C10 C25 1.537(3) . ?
C11 C27 1.538(3) . ?
C11 H11 1.0000 . ?
C12 C13 1.523(3) . ?
C12 C29 1.538(3) . ?
C12 H12 1.0000 . ?
C13 C14 1.530(3) . ?
C13 H13 1.0000 . ?
C14 C32 1.528(3) . ?
C14 C15 1.535(3) . ?
C14 H14 1.0000 . ?
C15 C16 1.525(3) . ?
C15 H15A 0.9900 . ?
C15 H15B 0.9900 . ?
C16 C30 1.523(3) . ?
C16 C17 1.529(3) . ?
C16 H16 1.0000 . ?
C17 H17A 0.9800 . ?
C17 H17B 0.9800 . ?
C17 H17C 0.9800 . ?
C18 C39 1.527(3) . ?
C18 C19 1.538(3) . ?
C18 H18 1.0000 . ?
C19 C20 1.526(3) . ?
C19 H19A 0.9900 . ?
C19 H19B 0.9900 . ?
C20 H20A 0.9900 . ?
C20 H20B 0.9900 . ?
C21 C22 1.521(3) . ?
C21 C23 1.528(3) . ?
C21 H21 1.0000 . ?
C22 H22A 0.9800 . ?
C22 H22B 0.9800 . ?
C22 H22C 0.9800 . ?
C23 H23A 0.9900 . ?
C23 H23B 0.9900 . ?
C24 C25 1.522(3) . ?
C24 H24A 0.9900 . ?
C24 H24B 0.9900 . ?
C25 H25A 0.9900 . ?
C25 H25B 0.9900 . ?
C26 H26A 0.9800 . ?
C26 H26B 0.9800 . ?
C26 H26C 0.9800 . ?
C27 C28 1.524(3) . ?
C27 C29 1.541(3) . ?
C27 H27 1.0000 . ?
C28 H28A 0.9800 . ?
C28 H28B 0.9800 . ?
C28 H28C 0.9800 . ?
C29 H29A 0.9900 . ?
C29 H29B 0.9900 . ?
C30 C31 1.532(3) . ?
C31 H31A 0.9900 . ?
C31 H31B 0.9900 . ?
C32 H32A 0.9800 . ?
C32 H32B 0.9800 . ?
C32 H32C 0.9800 . ?
C33 H33A 0.9800 . ?
C33 H33B 0.9800 . ?
C33 H33C 0.9800 . ?
C34 C36 1.521(3) . ?
C34 C35 1.527(3) . ?
C34 H34 1.0000 . ?
C35 H35A 0.9800 . ?
C35 H35B 0.9800 . ?
C35 H35C 0.9800 . ?
C36 C37 1.524(3) . ?
C36 H36 1.0000 . ?
C37 H37A 0.9900 . ?
C37 H37B 0.9900 . ?
C38 H38A 0.9800 . ?
C38 H38B 0.9800 . ?
C38 H38C 0.9800 . ?
C39 H39A 0.9800 . ?
C39 H39B 0.9800 . ?
C39 H39C 0.9800 . ?
C40 H40A 0.9800 . ?
C40 H40B 0.9800 . ?
C40 H40C 0.9800 . ?

loop_
_geom_hbond_atom_site_label_D
_geom_hbond_atom_site_label_H
_geom_hbond_atom_site_label_A
_geom_hbond_distance_DH
_geom_hbond_distance_HA
_geom_hbond_distance_DA
_geom_hbond_angle_DHA
_geom_hbond_site_symmetry_A
C38 H38A O9 0.98 2.47 3.404(4) 159.5 1_645
C33 H33A O10 0.98 2.59 3.252(3) 125.4 1_655
C21 H21 O5 1.00 2.47 3.030(3) 115.1 .
C20 H20B O7 0.99 2.60 3.532(3) 157.9 2_746
O10 H10 O4 0.84 2.00 2.800(2) 158.9 1_455
O9 H9 O7 0.84 1.93 2.765(2) 175.9 1_455
O1 H1 O10 0.84 1.86 2.668(2) 162.3 1_655
O1 H1 O10 0.84 1.86 2.668(2) 162.3 1_655
C20 H20B O7 0.99 2.60 3.532(3) 157.9 2_746
C21 H21 O5 1.00 2.47 3.030(3) 115.1 .
C33 H33A O10 0.98 2.59 3.252(3) 125.4 1_655
C38 H38A O9 0.98 2.47 3.404(4) 159.5 1_645
O1 H1 O10 0.84 1.86 2.668(2) 162.3 1_655
O9 H9 O7 0.84 1.93 2.765(2) 175.9 1_455
O10 H10 O4 0.84 2.00 2.800(2) 158.9 1_455
C20 H20B O7 0.99 2.60 3.532(3) 157.9 2_746
C21 H21 O5 1.00 2.47 3.030(3) 115.1 .
C33 H33A O10 0.98 2.59 3.252(3) 125.4 1_655
C38 H38A O9 0.98 2.47 3.404(4) 159.5 1_645

loop_
_geom_torsion_atom_site_label_1
_geom_torsion_atom_site_label_2
_geom_torsion_atom_site_label_3
_geom_torsion_atom_site_label_4
_geom_torsion
_geom_torsion_site_symmetry_1
_geom_torsion_site_symmetry_2
_geom_torsion_site_symmetry_3
_geom_torsion_site_symmetry_4
_geom_torsion_publ_flag
O7 C1 C2 C3 123.5(2) . . . . ?
O1 C1 C2 C3 -57.5(2) . . . . ?
O7 C1 C2 C40 -112.3(3) . . . . ?
O1 C1 C2 C40 66.6(2) . . . . ?
C4 O2 C3 C2 176.56(16) . . . . ?
C4 O2 C3 C18 -58.7(2) . . . . ?
C1 C2 C3 O2 -54.4(2) . . . . ?
C40 C2 C3 O2 -177.12(18) . . . . ?
C1 C2 C3 C18 -177.21(18) . . . . ?
C40 C2 C3 C18 60.1(2) . . . . ?
C3 O2 C4 C20 56.8(2) . . . . ?
C3 O2 C4 C5 -69.8(2) . . . . ?
O2 C4 C5 C6 -63.0(3) . . . . ?
C20 C4 C5 C6 171.81(19) . . . . ?
C7 O3 C6 C5 -177.43(17) . . . . ?
C7 O3 C6 C37 61.1(2) . . . . ?
C4 C5 C6 O3 174.92(18) . . . . ?
C4 C5 C6 C37 -67.4(3) . . . . ?
C6 O3 C7 O4 70.1(2) . . . . ?
C6 O3 C7 C21 -177.83(17) . . . . ?
C6 O3 C7 C34 -53.1(2) . . . . ?
C8 O4 C7 O3 86.4(2) . . . . ?
C8 O4 C7 C21 -26.3(2) . . . . ?
C8 O4 C7 C34 -149.58(17) . . . . ?
C7 O4 C8 C33 -116.87(19) . . . . ?
C7 O4 C8 C9 124.18(17) . . . . ?
C7 O4 C8 C23 3.8(2) . . . . ?
C10 O5 C9 C24 -26.4(2) . . . . ?
C10 O5 C9 C8 -152.33(16) . . . . ?
O4 C8 C9 O5 -74.36(19) . . . . ?
C33 C8 C9 O5 167.95(17) . . . . ?
C23 C8 C9 O5 40.0(2) . . . . ?
O4 C8 C9 C24 167.08(17) . . . . ?
C33 C8 C9 C24 49.4(2) . . . . ?
C23 C8 C9 C24 -78.6(2) . . . . ?
C9 O5 C10 C26 -118.23(19) . . . . ?
C9 O5 C10 C11 117.68(18) . . . . ?
C9 O5 C10 C25 2.1(2) . . . . ?
C12 O6 C11 C10 -157.47(18) . . . . ?
C12 O6 C11 C27 -25.0(2) . . . . ?
O5 C10 C11 O6 166.92(17) . . . . ?
C26 C10 C11 O6 46.3(3) . . . . ?
C25 C10 C11 O6 -80.0(2) . . . . ?
O5 C10 C11 C27 44.2(3) . . . . ?
C26 C10 C11 C27 -76.5(3) . . . . ?
C25 C10 C11 C27 157.22(19) . . . . ?
C11 O6 C12 C13 -122.85(19) . . . . ?
C11 O6 C12 C29 0.0(2) . . . . ?
C30 O8 C13 C12 -175.63(17) . . . . ?
C30 O8 C13 C14 59.9(2) . . . . ?
O6 C12 C13 O8 170.51(17) . . . . ?
C29 C12 C13 O8 52.2(2) . . . . ?
O6 C12 C13 C14 -68.5(2) . . . . ?
C29 C12 C13 C14 173.2(2) . . . . ?
O8 C13 C14 C32 -172.64(19) . . . . ?
C12 C13 C14 C32 70.6(3) . . . . ?
O8 C13 C14 C15 -49.6(2) . . . . ?
C12 C13 C14 C15 -166.3(2) . . . . ?
C32 C14 C15 C16 174.2(2) . . . . ?
C13 C14 C15 C16 49.5(3) . . . . ?
C14 C15 C16 C30 -53.8(3) . . . . ?
C14 C15 C16 C17 179.4(2) . . . . ?
O2 C3 C18 C39 -69.0(2) . . . . ?
C2 C3 C18 C39 49.6(3) . . . . ?
O2 C3 C18 C19 55.5(2) . . . . ?
C2 C3 C18 C19 174.15(18) . . . . ?
C39 C18 C19 C20 70.8(2) . . . . ?
C3 C18 C19 C20 -54.4(2) . . . . ?
O2 C4 C20 C19 -54.3(2) . . . . ?
C5 C4 C20 C19 72.4(2) . . . . ?
C18 C19 C20 C4 55.1(2) . . . . ?
O3 C7 C21 C22 45.6(3) . . . . ?
O4 C7 C21 C22 161.6(2) . . . . ?
C34 C7 C21 C22 -77.7(3) . . . . ?
O3 C7 C21 C23 -78.5(2) . . . . ?
O4 C7 C21 C23 37.5(2) . . . . ?
C34 C7 C21 C23 158.26(18) . . . . ?
C22 C21 C23 C8 -159.52(19) . . . . ?
C7 C21 C23 C8 -34.8(2) . . . . ?
O4 C8 C23 C21 20.2(2) . . . . ?
C33 C8 C23 C21 138.24(19) . . . . ?
C9 C8 C23 C21 -94.9(2) . . . . ?
O5 C9 C24 C25 39.5(2) . . . . ?
C8 C9 C24 C25 161.03(18) . . . . ?
C9 C24 C25 C10 -37.5(2) . . . . ?
O5 C10 C25 C24 22.8(2) . . . . ?
C26 C10 C25 C24 141.11(19) . . . . ?
C11 C10 C25 C24 -91.2(2) . . . . ?
O6 C11 C27 C28 -81.5(2) . . . . ?
C10 C11 C27 C28 42.3(3) . . . . ?
O6 C11 C27 C29 38.6(2) . . . . ?
C10 C11 C27 C29 162.34(19) . . . . ?
O6 C12 C29 C27 24.7(2) . . . . ?
C13 C12 C29 C27 145.55(19) . . . . ?
C28 C27 C29 C12 85.9(2) . . . . ?
C11 C27 C29 C12 -37.5(2) . . . . ?
C13 O8 C30 O9 55.5(2) . . . . ?
C13 O8 C30 C16 -64.2(2) . . . . ?
C13 O8 C30 C31 173.01(17) . . . . ?
C15 C16 C30 O9 -62.9(2) . . . . ?
C17 C16 C30 O9 62.4(3) . . . . ?
C15 C16 C30 O8 58.2(2) . . . . ?
C17 C16 C30 O8 -176.5(2) . . . . ?
C15 C16 C30 C31 170.90(19) . . . . ?
C17 C16 C30 C31 -63.8(3) . . . . ?
O9 C30 C31 O10 -44.2(3) . . . . ?
O8 C30 C31 O10 -161.96(18) . . . . ?
C16 C30 C31 O10 80.9(2) . . . . ?
O3 C7 C34 C36 43.5(2) . . . . ?
O4 C7 C34 C36 -79.4(2) . . . . ?
C21 C7 C34 C36 163.16(19) . . . . ?
O3 C7 C34 C35 172.30(18) . . . . ?
O4 C7 C34 C35 49.4(2) . . . . ?
C21 C7 C34 C35 -68.0(2) . . . . ?
C38 O11 C36 C34 167.6(2) . . . . ?
C38 O11 C36 C37 -69.4(3) . . . . ?
C35 C34 C36 O11 -50.8(2) . . . . ?
C7 C34 C36 O11 78.9(2) . . . . ?
C35 C34 C36 C37 -174.38(19) . . . . ?
C7 C34 C36 C37 -44.6(3) . . . . ?
O3 C6 C37 C36 -59.2(2) . . . . ?
C5 C6 C37 C36 -174.68(19) . . . . ?
O11 C36 C37 C6 -68.7(3) . . . . ?
C34 C36 C37 C6 52.8(3) . . . . ?
